data_4026447
loop_
_publ_author_name
'Nugzar Ghavtadze'
'Rishikesh Narayan'
'Birgit Wibbeling'
'Ernst-Ulrich W\"urthwein'

_publ_section_title
;
 3-(Hetero)aryl-4-indolylamino-\a-tetralones by Diastereoselective
 Internal Redox Cyclization: An "Azaenamine" Conjugate Addition
;
_journal_name_full 'Journal of Organic Chemistry'
_journal_page_first 5185
_journal_page_last 5197
_journal_paper_doi 10.1021/jo200896y
_journal_volume 76
_journal_year 2011
_chemical_formula_sum 'C24 H19 Cl N2 O'
_chemical_formula_weight 386.86
_chemical_name_systematic
; 
 ? 
;
_space_group_IT_number 2
_symmetry_cell_setting triclinic
_symmetry_space_group_name_Hall '-P 1'
_symmetry_space_group_name_H-M 'P -1'
_atom_sites_solution_hydrogens geom
_atom_sites_solution_primary direct
_atom_sites_solution_secondary difmap
_audit_creation_method SHELXL-97
_cell_angle_alpha 74.927(5)
_cell_angle_beta 88.001(4)
_cell_angle_gamma 77.262(5)
_cell_formula_units_Z 2
_cell_length_a 6.0519(2)
_cell_length_b 10.2844(8)
_cell_length_c 16.9410(8)
_cell_measurement_reflns_used 2947
_cell_measurement_temperature 223(2)
_cell_measurement_theta_max 68.25
_cell_measurement_theta_min 0.88
_cell_volume 992.79(10)
_computing_cell_refinement 'Collect (NOnius B.V., 1998)'
_computing_data_collection 'Collect (Nonius B.V., 1998)'
_computing_data_reduction 'Denzo-SMN (Otwinowski & Minor, 1997)'
_computing_molecular_graphics 'SCHAKAL (Keller, 1997)'
_computing_publication_material 'SHELXL-97 (Sheldrick, 1997)'
_computing_structure_refinement 'SHELXL-97 (Sheldrick, 1997)'
_computing_structure_solution 'SHELXS-97 (Sheldrick, 1990)'
_diffrn_ambient_temperature 223(2)
_diffrn_measured_fraction_theta_full 0.936
_diffrn_measured_fraction_theta_max 0.936
_diffrn_measurement_device_type 'Nonius KappaCCD APEXII'
_diffrn_measurement_method '\w and \f scans'
_diffrn_radiation_monochromator graphite
_diffrn_radiation_source 'fine-focus sealed tube'
_diffrn_radiation_type CuK\a
_diffrn_radiation_wavelength 1.54178
_diffrn_reflns_av_R_equivalents 0.039
_diffrn_reflns_av_sigmaI/netI 0.0269
_diffrn_reflns_limit_h_max 6
_diffrn_reflns_limit_h_min -7
_diffrn_reflns_limit_k_max 12
_diffrn_reflns_limit_k_min -12
_diffrn_reflns_limit_l_max 18
_diffrn_reflns_limit_l_min -19
_diffrn_reflns_number 11836
_diffrn_reflns_theta_full 66.81
_diffrn_reflns_theta_max 66.81
_diffrn_reflns_theta_min 4.56
_exptl_absorpt_coefficient_mu 1.825
_exptl_absorpt_correction_T_max 0.9143
_exptl_absorpt_correction_T_min 0.6583
_exptl_absorpt_correction_type multi-scan
_exptl_absorpt_process_details 'Denzo (Otwinowski, Borek, Majewski & Minor, 2003)'
_exptl_crystal_colour orange
_exptl_crystal_density_diffrn 1.294
_exptl_crystal_description plate
_exptl_crystal_F_000 404
_exptl_crystal_size_max 0.25
_exptl_crystal_size_mid 0.10
_exptl_crystal_size_min 0.05
_refine_diff_density_max 1.272
_refine_diff_density_min -0.389
_refine_diff_density_rms 0.054
_refine_ls_extinction_method none
_refine_ls_goodness_of_fit_ref 1.060
_refine_ls_hydrogen_treatment constr
_refine_ls_matrix_type full
_refine_ls_number_parameters 253
_refine_ls_number_reflns 3302
_refine_ls_number_restraints 0
_refine_ls_restrained_S_all 1.060
_refine_ls_R_factor_all 0.0788
_refine_ls_R_factor_gt 0.0714
_refine_ls_shift/su_max 0.000
_refine_ls_shift/su_mean 0.000
_refine_ls_structure_factor_coef Fsqd
_refine_ls_weighting_details 'calc w=1/[\s^2^(Fo^2^)+(0.0911P)^2^+1.0295P] where P=(Fo^2^+2Fc^2^)/3'
_refine_ls_weighting_scheme calc
_refine_ls_wR_factor_gt 0.1862
_refine_ls_wR_factor_ref 0.1945
_reflns_number_gt 2883
_reflns_number_total 3302
_reflns_threshold_expression >2sigma(I)
_cod_data_source_file jo200896y_si_003.cif
_cod_data_source_block wue5756
_cod_database_code 4026447

loop_
_symmetry_equiv_pos_as_xyz
'x, y, z'
'-x, -y, -z'

loop_
_atom_site_label
_atom_site_type_symbol
_atom_site_fract_x
_atom_site_fract_y
_atom_site_fract_z
_atom_site_U_iso_or_equiv
_atom_site_adp_type
_atom_site_occupancy
_atom_site_symmetry_multiplicity
_atom_site_calc_flag
_atom_site_refinement_flags
N1 N -0.7729(4) 0.8127(2) 0.85214(14) 0.0439(6) Uani 1 1 d .
N2 N -0.9162(4) 0.7295(3) 0.88095(15) 0.0468(6) Uani 1 1 d .
C3 C -1.0114(5) 0.6522(3) 0.83290(19) 0.0469(7) Uani 1 1 d .
H3A H -0.8946 0.5777 0.8210 0.056 Uiso 1 1 calc R
H3B H -1.0819 0.7134 0.7814 0.056 Uiso 1 1 calc R
C4 C -1.1908(5) 0.5943(3) 0.89120(19) 0.0490(7) Uani 1 1 d .
H4A H -1.3381 0.6170 0.8628 0.059 Uiso 1 1 calc R
H4B H -1.1438 0.4938 0.9116 0.059 Uiso 1 1 calc R
C5 C -1.2050(5) 0.6640(3) 0.96209(18) 0.0451(7) Uani 1 1 d .
C6 C -1.3499(5) 0.6626(4) 1.0292(2) 0.0565(8) Uani 1 1 d .
H6 H -1.4638 0.6117 1.0359 0.068 Uiso 1 1 calc R
C7 C -1.3248(6) 0.7372(4) 1.0864(2) 0.0631(9) Uani 1 1 d .
H7 H -1.4215 0.7359 1.1311 0.076 Uiso 1 1 calc R
C8 C -1.1585(6) 0.8115(4) 1.0764(2) 0.0582(8) Uani 1 1 d .
H8 H -1.1424 0.8609 1.1146 0.070 Uiso 1 1 calc R
C9 C -1.0112(5) 0.8148(3) 1.00964(19) 0.0499(7) Uani 1 1 d .
H9 H -0.8971 0.8654 1.0032 0.060 Uiso 1 1 calc R
C10 C -1.0394(5) 0.7404(3) 0.95302(17) 0.0411(6) Uani 1 1 d .
C11 C -0.6890(5) 0.8181(3) 0.77826(17) 0.0431(7) Uani 1 1 d .
H11 H -0.7350 0.7685 0.7448 0.052 Uiso 1 1 calc R
C12 C -0.5231(5) 0.9035(3) 0.75008(18) 0.0439(7) Uani 1 1 d .
C13 C -0.4462(5) 0.9673(3) 0.8058(2) 0.0507(7) Uani 1 1 d .
H13 H -0.5095 0.9586 0.8579 0.061 Uiso 1 1 calc R
C14 C -0.2805(6) 1.0415(3) 0.7844(2) 0.0588(8) Uani 1 1 d .
H14 H -0.2328 1.0844 0.8214 0.071 Uiso 1 1 calc R
C15 C -0.1811(6) 1.0535(3) 0.7062(2) 0.0612(9) Uani 1 1 d .
H15 H -0.0671 1.1038 0.6919 0.073 Uiso 1 1 calc R
C16 C -0.2510(6) 0.9913(3) 0.6505(2) 0.0605(9) Uani 1 1 d .
H16 H -0.1825 0.9992 0.5993 0.073 Uiso 1 1 calc R
C17 C -0.4230(5) 0.9168(3) 0.67004(19) 0.0484(7) Uani 1 1 d .
C18 C -0.4850(7) 0.8546(4) 0.6060(2) 0.0617(9) Uani 1 1 d .
O1 O -0.6821(6) 0.8503(3) 0.59425(15) 0.0773(8) Uani 1 1 d .
C19 C -0.2815(8) 0.7936(4) 0.5562(2) 0.0736(11) Uani 1 1 d .
H19 H -0.1325 0.7789 0.5760 0.088 Uiso 1 1 calc R
C20 C -0.3145(7) 0.7634(4) 0.4889(2) 0.0663(10) Uani 1 1 d .
H20 H -0.4650 0.7808 0.4699 0.080 Uiso 1 1 calc R
C21 C -0.1321(6) 0.7029(3) 0.4390(2) 0.0639(10) Uani 1 1 d .
C22 C 0.0978(6) 0.6539(3) 0.4667(2) 0.0564(8) Uani 1 1 d .
H22 H 0.1431 0.6612 0.5176 0.068 Uiso 1 1 calc R
C23 C 0.2556(5) 0.5943(3) 0.41631(18) 0.0481(7) Uani 1 1 d .
H23 H 0.4084 0.5608 0.4333 0.058 Uiso 1 1 calc R
C24 C 0.1830(5) 0.5851(3) 0.33980(19) 0.0500(7) Uani 1 1 d .
C25 C -0.0392(6) 0.6324(4) 0.3128(2) 0.0637(9) Uani 1 1 d .
H25 H -0.0840 0.6247 0.2619 0.076 Uiso 1 1 calc R
C26 C -0.1940(6) 0.6909(4) 0.3616(2) 0.0658(9) Uani 1 1 d .
H26 H -0.3458 0.7241 0.3432 0.079 Uiso 1 1 calc R
Cl1 Cl 0.38059(18) 0.51196(11) 0.27596(6) 0.0774(4) Uani 1 1 d .

loop_
_atom_site_aniso_label
_atom_site_aniso_U_11
_atom_site_aniso_U_22
_atom_site_aniso_U_33
_atom_site_aniso_U_23
_atom_site_aniso_U_13
_atom_site_aniso_U_12
N1 0.0408(12) 0.0433(13) 0.0463(13) -0.0090(10) 0.0075(10) -0.0107(10)
N2 0.0487(13) 0.0503(14) 0.0470(14) -0.0151(11) 0.0106(11) -0.0209(11)
C3 0.0484(16) 0.0442(15) 0.0495(17) -0.0141(13) 0.0009(13) -0.0104(13)
C4 0.0475(16) 0.0429(15) 0.0555(18) -0.0074(13) -0.0037(14) -0.0130(13)
C5 0.0416(15) 0.0422(15) 0.0475(16) -0.0039(12) 0.0004(12) -0.0099(12)
C6 0.0458(17) 0.0598(19) 0.062(2) -0.0052(16) 0.0105(15) -0.0209(14)
C7 0.059(2) 0.075(2) 0.055(2) -0.0154(17) 0.0221(16) -0.0182(17)
C8 0.065(2) 0.063(2) 0.0511(18) -0.0203(15) 0.0131(15) -0.0169(16)
C9 0.0507(17) 0.0509(17) 0.0515(17) -0.0144(14) 0.0092(14) -0.0181(14)
C10 0.0393(14) 0.0409(14) 0.0410(15) -0.0061(12) 0.0046(11) -0.0105(11)
C11 0.0399(14) 0.0425(15) 0.0447(16) -0.0108(12) 0.0050(12) -0.0052(12)
C12 0.0379(14) 0.0382(14) 0.0489(16) -0.0053(12) 0.0070(12) -0.0027(11)
C13 0.0469(16) 0.0508(17) 0.0522(18) -0.0107(14) 0.0066(13) -0.0101(13)
C14 0.0509(18) 0.0505(18) 0.073(2) -0.0088(16) 0.0009(16) -0.0151(14)
C15 0.0478(18) 0.0457(17) 0.083(2) -0.0037(17) 0.0086(17) -0.0126(14)
C16 0.0521(18) 0.0458(17) 0.069(2) 0.0026(15) 0.0246(16) -0.0040(14)
C17 0.0475(16) 0.0381(15) 0.0516(17) -0.0051(13) 0.0129(13) -0.0025(12)
C18 0.080(3) 0.0537(19) 0.0522(19) -0.0113(15) 0.0181(18) -0.0218(17)
O1 0.102(2) 0.0800(18) 0.0556(15) -0.0215(13) 0.0018(14) -0.0278(16)
C19 0.092(3) 0.065(2) 0.063(2) -0.0052(18) 0.000(2) -0.029(2)
C20 0.074(2) 0.057(2) 0.066(2) -0.0091(17) 0.0124(18) -0.0223(18)
C21 0.057(2) 0.0356(16) 0.092(3) -0.0062(16) 0.0346(19) -0.0129(14)
C22 0.081(2) 0.0495(17) 0.0442(17) -0.0139(14) 0.0185(16) -0.0253(16)
C23 0.0500(17) 0.0475(16) 0.0480(17) -0.0112(13) 0.0086(13) -0.0158(13)
C24 0.0596(19) 0.0442(16) 0.0512(17) -0.0157(13) 0.0133(14) -0.0197(14)
C25 0.063(2) 0.066(2) 0.065(2) -0.0120(17) -0.0003(17) -0.0262(17)
C26 0.059(2) 0.060(2) 0.074(2) -0.0064(18) 0.0053(18) -0.0195(17)
Cl1 0.0953(7) 0.0805(7) 0.0667(6) -0.0385(5) 0.0286(5) -0.0220(5)

loop_
_atom_type_symbol
_atom_type_description
_atom_type_scat_dispersion_real
_atom_type_scat_dispersion_imag
_atom_type_scat_source
C C 0.0181 0.0091 'International Tables Vol C Tables 4.2.6.8 and 6.1.1.4'
H H 0.0000 0.0000 'International Tables Vol C Tables 4.2.6.8 and 6.1.1.4'
N N 0.0311 0.0180 'International Tables Vol C Tables 4.2.6.8 and 6.1.1.4'
O O 0.0492 0.0322 'International Tables Vol C Tables 4.2.6.8 and 6.1.1.4'
Cl Cl 0.3639 0.7018 'International Tables Vol C Tables 4.2.6.8 and 6.1.1.4'

loop_
_geom_angle_atom_site_label_1
_geom_angle_atom_site_label_2
_geom_angle_atom_site_label_3
_geom_angle
C11 N1 N2 119.4(2)
N1 N2 C10 120.0(2)
N1 N2 C3 124.9(2)
C10 N2 C3 112.8(2)
N2 C3 C4 102.4(2)
N2 C3 H3A 111.3
C4 C3 H3A 111.3
N2 C3 H3B 111.3
C4 C3 H3B 111.3
H3A C3 H3B 109.2
C5 C4 C3 105.5(2)
C5 C4 H4A 110.6
C3 C4 H4A 110.6
C5 C4 H4B 110.6
C3 C4 H4B 110.6
H4A C4 H4B 108.8
C10 C5 C6 118.8(3)
C10 C5 C4 109.0(3)
C6 C5 C4 132.1(3)
C5 C6 C7 120.3(3)
C5 C6 H6 119.8
C7 C6 H6 119.8
C8 C7 C6 119.8(3)
C8 C7 H7 120.1
C6 C7 H7 120.1
C7 C8 C9 121.0(3)
C7 C8 H8 119.5
C9 C8 H8 119.5
C10 C9 C8 118.4(3)
C10 C9 H9 120.8
C8 C9 H9 120.8
C5 C10 C9 121.6(3)
C5 C10 N2 109.5(2)
C9 C10 N2 128.9(3)
N1 C11 C12 118.4(3)
N1 C11 H11 120.8
C12 C11 H11 120.8
C13 C12 C17 119.1(3)
C13 C12 C11 118.3(3)
C17 C12 C11 122.4(3)
C14 C13 C12 120.8(3)
C14 C13 H13 119.6
C12 C13 H13 119.6
C13 C14 C15 120.0(3)
C13 C14 H14 120.0
C15 C14 H14 120.0
C16 C15 C14 120.7(3)
C16 C15 H15 119.7
C14 C15 H15 119.7
C15 C16 C17 120.7(3)
C15 C16 H16 119.7
C17 C16 H16 119.7
C16 C17 C12 118.8(3)
C16 C17 C18 116.3(3)
C12 C17 C18 125.0(3)
O1 C18 C17 121.5(3)
O1 C18 C19 122.9(3)
C17 C18 C19 115.6(3)
C20 C19 C18 121.6(4)
C20 C19 H19 119.2
C18 C19 H19 119.2
C19 C20 C21 125.0(4)
C19 C20 H20 117.5
C21 C20 H20 117.5
C26 C21 C22 119.2(3)
C26 C21 C20 118.0(3)
C22 C21 C20 122.8(4)
C23 C22 C21 118.5(3)
C23 C22 H22 120.7
C21 C22 H22 120.7
C22 C23 C24 119.6(3)
C22 C23 H23 120.2
C24 C23 H23 120.2
C25 C24 C23 122.1(3)
C25 C24 Cl1 118.1(3)
C23 C24 Cl1 119.8(2)
C26 C25 C24 118.6(3)
C26 C25 H25 120.7
C24 C25 H25 120.7
C25 C26 C21 122.0(3)
C25 C26 H26 119.0
C21 C26 H26 119.0

loop_
_geom_bond_atom_site_label_1
_geom_bond_atom_site_label_2
_geom_bond_distance
N1 C11 1.326(4)
N1 N2 1.343(3)
N2 C10 1.425(4)
N2 C3 1.482(4)
C3 C4 1.553(4)
C3 H3A 0.9800
C3 H3B 0.9800
C4 C5 1.542(4)
C4 H4A 0.9800
C4 H4B 0.9800
C5 C10 1.386(4)
C5 C6 1.411(4)
C6 C7 1.414(5)
C6 H6 0.9400
C7 C8 1.373(5)
C7 H7 0.9400
C8 C9 1.414(4)
C8 H8 0.9400
C9 C10 1.409(4)
C9 H9 0.9400
C11 C12 1.464(4)
C11 H11 0.9400
C12 C13 1.425(4)
C12 C17 1.452(4)
C13 C14 1.373(4)
C13 H13 0.9400
C14 C15 1.424(5)
C14 H14 0.9400
C15 C16 1.392(5)
C15 H15 0.9400
C16 C17 1.405(5)
C16 H16 0.9400
C17 C18 1.491(5)
C18 O1 1.228(5)
C18 C19 1.576(6)
C19 C20 1.289(5)
C19 H19 0.9400
C20 C21 1.493(5)
C20 H20 0.9400
C21 C26 1.419(6)
C21 C22 1.422(5)
C22 C23 1.404(4)
C22 H22 0.9400
C23 C24 1.416(4)
C23 H23 0.9400
C24 C25 1.376(5)
C24 Cl1 1.761(3)
C25 C26 1.371(5)
C25 H25 0.9400
C26 H26 0.9400

loop_
_geom_torsion_atom_site_label_1
_geom_torsion_atom_site_label_2
_geom_torsion_atom_site_label_3
_geom_torsion_atom_site_label_4
_geom_torsion
C11 N1 N2 C10 -168.6(2)
C11 N1 N2 C3 -7.1(4)
N1 N2 C3 C4 -171.4(2)
C10 N2 C3 C4 -8.7(3)
N2 C3 C4 C5 8.5(3)
C3 C4 C5 C10 -6.1(3)
C3 C4 C5 C6 173.5(3)
C10 C5 C6 C7 -0.5(5)
C4 C5 C6 C7 179.9(3)
C5 C6 C7 C8 0.1(5)
C6 C7 C8 C9 0.0(5)
C7 C8 C9 C10 0.3(5)
C6 C5 C10 C9 0.9(4)
C4 C5 C10 C9 -179.5(3)
C6 C5 C10 N2 -178.9(3)
C4 C5 C10 N2 0.8(3)
C8 C9 C10 C5 -0.8(5)
C8 C9 C10 N2 179.0(3)
N1 N2 C10 C5 168.9(2)
C3 N2 C10 C5 5.4(3)
N1 N2 C10 C9 -10.8(5)
C3 N2 C10 C9 -174.4(3)
N2 N1 C11 C12 -176.5(2)
N1 C11 C12 C13 5.0(4)
N1 C11 C12 C17 -179.5(3)
C17 C12 C13 C14 0.4(4)
C11 C12 C13 C14 176.0(3)
C12 C13 C14 C15 -1.0(5)
C13 C14 C15 C16 0.4(5)
C14 C15 C16 C17 0.7(5)
C15 C16 C17 C12 -1.3(4)
C15 C16 C17 C18 179.9(3)
C13 C12 C17 C16 0.7(4)
C11 C12 C17 C16 -174.7(3)
C13 C12 C17 C18 179.4(3)
C11 C12 C17 C18 4.0(4)
C16 C17 C18 O1 -142.8(3)
C12 C17 C18 O1 38.5(5)
C16 C17 C18 C19 38.1(4)
C12 C17 C18 C19 -140.6(3)
O1 C18 C19 C20 15.6(6)
C17 C18 C19 C20 -165.4(3)
C18 C19 C20 C21 -178.8(3)
C19 C20 C21 C26 -172.6(3)
C19 C20 C21 C22 9.1(5)
C26 C21 C22 C23 -0.4(4)
C20 C21 C22 C23 177.8(3)
C21 C22 C23 C24 0.3(4)
C22 C23 C24 C25 -0.3(5)
C22 C23 C24 Cl1 179.4(2)
C23 C24 C25 C26 0.4(5)
Cl1 C24 C25 C26 -179.3(3)
C24 C25 C26 C21 -0.5(5)
C22 C21 C26 C25 0.5(5)
C20 C21 C26 C25 -177.8(3)

loop_
_cod_related_entry_id
_cod_related_entry_database
_cod_related_entry_code
1 ChemSpider 30659389
